data_1518083
loop_
_publ_author_name
'Mallow, Ole'
'Khanfar, Monther A.'
'Malischewski, Moritz'
'Finke, Pamela'
'Hesse, Malte'
'Lork, Enno'
'Augenstein, Timo'
'Breher, Frank'
'Harmer, Jeffrey R.'
'Vasilieva, Nadezhda V.'
'Zibarev, Andrey'
'Bogomyakov, Artem S.'
'Seppelt, Konrad'
'Beckmann, Jens'

_publ_section_title
;
 Diaryldichalcogenide radical cations
;
_journal_issue 1
_journal_name_full 'Chem. Sci.'
_journal_page_first 497
_journal_paper_doi 10.1039/C4SC02964J
_journal_volume 6
_journal_year 2015
_chemical_formula_moiety 'C48 H50 Te2, F6 Sb, C3 H5 N'
_chemical_formula_sum 'C51 H55 F6 N Sb Te2'
_chemical_formula_weight 1172.91
_chemical_name_systematic
;
 ? 
;
_space_group_crystal_system monoclinic
_space_group_IT_number 15
_space_group_name_Hall '-C 2yc'
_space_group_name_H-M_alt 'C 1 2/c 1'
_symmetry_space_group_name_Hall '-C 2yc'
_symmetry_space_group_name_H-M 'C 1 2/c 1'
_atom_sites_solution_hydrogens geom
_atom_sites_solution_primary direct
_atom_sites_solution_secondary difmap
_audit_creation_date 2013-08-01
_audit_creation_method
;
  Olex2 1.2
  (compiled Apr 23 2013 17:54:37, GUI svn.r4466)
;
_cell_angle_alpha 90.00
_cell_angle_beta 92.07(4)
_cell_angle_gamma 90.00
_cell_formula_units_Z 4
_cell_length_a 19.854(5)
_cell_length_b 14.726(3)
_cell_length_c 17.178(9)
_cell_measurement_temperature 173(2)
_cell_volume 5019(3)
_computing_cell_refinement 'Siemens XSCANS'
_computing_data_collection 'Siemens XSCANS'
_computing_data_reduction 'Siemens XSCANS'
_computing_molecular_graphics
;
O. V. Dolomanov, L. J. Bourhis, R. J. Gildea, J. A. K. Howard and H. Puschmann,
OLEX2: a complete structure solution, refinement and analysis program.
J. Appl. Cryst. (2009). 42, 339-341.
;
_computing_publication_material
;
O. V. Dolomanov, L. J. Bourhis, R. J. Gildea, J. A. K. Howard and H. Puschmann,
OLEX2: a complete structure solution, refinement and analysis program.
J. Appl. Cryst. (2009). 42, 339-341.
;
_computing_structure_refinement
;
XL, G.M. Sheldrick, Acta Cryst.
(2008). A64, 112-122
;
_computing_structure_solution 'SHELXS-97 (Sheldrick, 1990)'
_diffrn_ambient_temperature 173.0
_diffrn_measured_fraction_theta_full 0.998
_diffrn_measured_fraction_theta_max 0.998
_diffrn_measurement_device_type 'Siemens P4'
_diffrn_measurement_method '2\q/\w scans'
_diffrn_radiation_monochromator graphite
_diffrn_radiation_type MoK\a
_diffrn_radiation_wavelength 0.71073
_diffrn_reflns_av_R_equivalents 0.0712
_diffrn_reflns_av_unetI/netI 0.0914
_diffrn_reflns_limit_h_max 13
_diffrn_reflns_limit_h_min -21
_diffrn_reflns_limit_k_max 15
_diffrn_reflns_limit_k_min -13
_diffrn_reflns_limit_l_max 18
_diffrn_reflns_limit_l_min -18
_diffrn_reflns_number 7572
_diffrn_reflns_theta_full 22.50
_diffrn_reflns_theta_max 22.50
_diffrn_reflns_theta_min 2.77
_diffrn_source 'normal-focus sealed tube'
_diffrn_standards_interval_count 197
_diffrn_standards_number 3
_exptl_absorpt_coefficient_mu 1.745
_exptl_absorpt_correction_T_max 0.584
_exptl_absorpt_correction_T_min 0.116
_exptl_absorpt_correction_type refdelf
_exptl_absorpt_process_details 'Walker & Stuart, Acta Cryst A, 1983'
_exptl_crystal_colour dark_red
_exptl_crystal_density_diffrn 1.552
_exptl_crystal_density_method 'not measured'
_exptl_crystal_F_000 2308
_exptl_crystal_size_max 1.0
_exptl_crystal_size_mid 0.2
_exptl_crystal_size_min 0.2
_refine_diff_density_max 1.516
_refine_diff_density_min -0.988
_refine_diff_density_rms 0.137
_refine_ls_extinction_method none
_refine_ls_goodness_of_fit_ref 0.985
_refine_ls_hydrogen_treatment constr
_refine_ls_matrix_type full
_refine_ls_number_parameters 281
_refine_ls_number_reflns 3281
_refine_ls_number_restraints 0
_refine_ls_restrained_S_all 0.985
_refine_ls_R_factor_all 0.0814
_refine_ls_R_factor_gt 0.0523
_refine_ls_shift/su_max 0.005
_refine_ls_shift/su_mean 0.000
_refine_ls_structure_factor_coef Fsqd
_refine_ls_weighting_details 'calc w=1/[\s^2^(Fo^2^)+(0.0699P)^2^+0.0000P] where P=(Fo^2^+2Fc^2^)/3'
_refine_ls_weighting_scheme calc
_refine_ls_wR_factor_gt 0.1188
_refine_ls_wR_factor_ref 0.1346
_reflns_number_gt 2304
_reflns_number_total 3281
_reflns_threshold_expression >2sigma(I)
_cod_data_source_file c4sc02964j2.cif
_cod_data_source_block 17c
_cod_depositor_comments
;
The following automatic conversions were performed:

'_exptl_absorpt_correction_type' value 'refdelF' changed to 'refdelf'
according to
/usr/data/users/saulius/crontab/automatic-downloads/rss-feeds/RSC/lib/dictionaries/cif_core.dic
dictionary named 'cif_core.dic' version 2.4.2 from 2011-04-26.

Automatic conversion script
Id: cif_fix_values 2827 2014-09-09 07:05:25Z andrius 

 Adding full bibliography for 1518079--1518084.cif.
;
_cod_database_code 1518083
_olex2_refinement_description
;
1. Fixed Uiso
 At 1.2 times of:
  All C(H) groups, All C(H,H) groups
 At 1.5 times of:
  All C(H,H,H) groups
2. Others
 Fixed Sof: N1(0.5) C1(0.5) C2(0.5) H2A(0.5) H2B(0.5) C3(0.5) H3A(0.5)
 H3B(0.5) H3C(0.5)
3.a Secondary CH2 refined with riding coordinates:
 C2(H2A,H2B)
3.b Aromatic/amide H refined with riding coordinates:
 C12(H12), C13(H13), C14(H14), C22(H22), C24(H24), C32(H32), C34(H34)
3.c Idealised Me refined as rotating group:
 C26(H26A,H26B,H26C), C27(H27A,H27B,H27C), C28(H28A,H28B,H28C), C36(H36A,H36B,
 H36C), C37(H37A,H37B,H37C), C38(H38A,H38B,H38C), C3(H3A,H3B,H3C)
;

loop_
_space_group_symop_id
_space_group_symop_operation_xyz
1 'x, y, z'
2 '-x, y, -z+1/2'
3 'x+1/2, y+1/2, z'
4 '-x+1/2, y+1/2, -z+1/2'
5 '-x, -y, -z'
6 'x, -y, z-1/2'
7 '-x+1/2, -y+1/2, -z'
8 'x+1/2, -y+1/2, z-1/2'

loop_
_atom_site_label
_atom_site_type_symbol
_atom_site_fract_x
_atom_site_fract_y
_atom_site_fract_z
_atom_site_U_iso_or_equiv
_atom_site_adp_type
_atom_site_occupancy
_atom_site_symmetry_multiplicity
_atom_site_calc_flag
_atom_site_refinement_flags
_atom_site_disorder_group
Te1 Te 0.56708(3) 0.32093(4) 0.25259(3) 0.0394(2) Uani 1 1 d . .
C10 C 0.5832(4) 0.2906(6) 0.3731(5) 0.0300(19) Uani 1 1 d . .
C11 C 0.5417(4) 0.3145(5) 0.4350(5) 0.0317(19) Uani 1 1 d . .
C12 C 0.5615(4) 0.2881(6) 0.5085(5) 0.038(2) Uani 1 1 d . .
H12 H 0.5341 0.3030 0.5509 0.046 Uiso 1 1 calc R .
C13 C 0.6204(5) 0.2400(7) 0.5225(5) 0.045(2) Uani 1 1 d . .
H13 H 0.6332 0.2227 0.5742 0.054 Uiso 1 1 calc R .
C14 C 0.6610(4) 0.2168(6) 0.4615(5) 0.040(2) Uani 1 1 d . .
H14 H 0.7014 0.1838 0.4718 0.048 Uiso 1 1 calc R .
C15 C 0.6436(4) 0.2408(5) 0.3869(5) 0.0300(19) Uani 1 1 d . .
C20 C 0.4792(4) 0.3687(6) 0.4218(4) 0.0309(19) Uani 1 1 d . .
C21 C 0.4165(4) 0.3270(6) 0.4344(5) 0.036(2) Uani 1 1 d . .
C22 C 0.3582(4) 0.3778(7) 0.4226(5) 0.041(2) Uani 1 1 d . .
H22 H 0.3162 0.3502 0.4325 0.049 Uiso 1 1 calc R .
C23 C 0.3584(4) 0.4668(7) 0.3971(5) 0.045(2) Uani 1 1 d . .
C24 C 0.4210(4) 0.5065(6) 0.3864(5) 0.039(2) Uani 1 1 d . .
H24 H 0.4225 0.5680 0.3698 0.047 Uiso 1 1 calc R .
C25 C 0.4813(4) 0.4602(6) 0.3991(4) 0.031(2) Uani 1 1 d . .
C26 C 0.4107(5) 0.2285(7) 0.4560(6) 0.049(3) Uani 1 1 d . .
H26A H 0.4257 0.2202 0.5105 0.073 Uiso 1 1 calc R .
H26B H 0.4390 0.1920 0.4224 0.073 Uiso 1 1 calc R .
H26C H 0.3636 0.2091 0.4492 0.073 Uiso 1 1 calc R .
C27 C 0.2948(5) 0.5219(8) 0.3837(7) 0.077(4) Uani 1 1 d . .
H27A H 0.2682 0.4963 0.3399 0.115 Uiso 1 1 calc R .
H27B H 0.3066 0.5849 0.3719 0.115 Uiso 1 1 calc R .
H27C H 0.2682 0.5203 0.4307 0.115 Uiso 1 1 calc R .
C28 C 0.5467(4) 0.5094(6) 0.3894(5) 0.041(2) Uani 1 1 d . .
H28A H 0.5615 0.5011 0.3360 0.062 Uiso 1 1 calc R .
H28B H 0.5809 0.4849 0.4262 0.062 Uiso 1 1 calc R .
H28C H 0.5403 0.5742 0.3996 0.062 Uiso 1 1 calc R .
C30 C 0.6846(4) 0.2183(6) 0.3170(5) 0.036(2) Uani 1 1 d . .
C31 C 0.7354(4) 0.2784(6) 0.2941(5) 0.039(2) Uani 1 1 d . .
C32 C 0.7713(5) 0.2584(8) 0.2287(6) 0.053(3) Uani 1 1 d . .
H32 H 0.8062 0.2981 0.2136 0.064 Uiso 1 1 calc R .
C33 C 0.7573(5) 0.1822(7) 0.1854(6) 0.052(3) Uani 1 1 d . .
C34 C 0.7075(5) 0.1223(7) 0.2080(6) 0.051(3) Uani 1 1 d . .
H34 H 0.6974 0.0699 0.1774 0.061 Uiso 1 1 calc R .
C35 C 0.6721(4) 0.1388(6) 0.2758(5) 0.039(2) Uani 1 1 d . .
C36 C 0.7484(5) 0.3670(7) 0.3370(6) 0.058(3) Uani 1 1 d . .
H36A H 0.7173 0.4136 0.3164 0.087 Uiso 1 1 calc R .
H36B H 0.7949 0.3864 0.3297 0.087 Uiso 1 1 calc R .
H36C H 0.7412 0.3582 0.3927 0.087 Uiso 1 1 calc R .
C37 C 0.7967(6) 0.1630(10) 0.1117(7) 0.083(4) Uani 1 1 d . .
H37A H 0.8443 0.1526 0.1263 0.124 Uiso 1 1 calc R .
H37B H 0.7928 0.2152 0.0765 0.124 Uiso 1 1 calc R .
H37C H 0.7781 0.1089 0.0855 0.124 Uiso 1 1 calc R .
C38 C 0.6189(5) 0.0723(7) 0.2998(7) 0.059(3) Uani 1 1 d . .
H38A H 0.5745 0.1010 0.2949 0.088 Uiso 1 1 calc R .
H38B H 0.6280 0.0539 0.3540 0.088 Uiso 1 1 calc R .
H38C H 0.6199 0.0187 0.2660 0.088 Uiso 1 1 calc R .
Sb1 Sb 0.5000 0.20440(7) 0.7500 0.0496(3) Uani 1 2 d S .
F1 F 0.5544(5) 0.2901(7) 0.7085(6) 0.146(4) Uani 1 1 d . .
F2 F 0.4482(4) 0.2065(7) 0.6582(4) 0.121(3) Uani 1 1 d . .
F3 F 0.5559(6) 0.1206(8) 0.7092(7) 0.193(6) Uani 1 1 d . .
N1 N 0.6540(11) -0.0114(16) 0.5230(13) 0.089(6) Uiso 0.50 1 d P .
C1 C 0.5976(13) 0.0032(19) 0.5256(16) 0.084(8) Uiso 0.50 1 d P .
C2 C 0.5223(14) 0.021(2) 0.5410(17) 0.078(7) Uiso 0.50 1 d P 1
H2A H 0.5139 0.0871 0.5472 0.094 Uiso 0.50 1 calc PR 1
H2B H 0.5087 -0.0105 0.5888 0.094 Uiso 0.50 1 calc PR 1
C3 C 0.526(2) 0.015(4) 0.485(3) 0.141(15) Uiso 0.50 1 d P 2
H3A H 0.5186 0.0785 0.4716 0.212 Uiso 0.50 1 calc PR 2
H3B H 0.4916 -0.0057 0.5204 0.212 Uiso 0.50 1 calc PR 2
H3C H 0.5235 -0.0222 0.4373 0.212 Uiso 0.50 1 calc PR 2

loop_
_atom_site_aniso_label
_atom_site_aniso_U_11
_atom_site_aniso_U_22
_atom_site_aniso_U_33
_atom_site_aniso_U_23
_atom_site_aniso_U_13
_atom_site_aniso_U_12
Te1 0.0327(4) 0.0502(5) 0.0353(3) 0.0045(3) 0.0017(2) 0.0073(3)
C10 0.033(5) 0.023(5) 0.033(4) -0.006(4) 0.000(4) 0.005(4)
C11 0.037(5) 0.021(5) 0.037(5) -0.002(4) 0.001(4) 0.004(4)
C12 0.045(5) 0.026(5) 0.044(5) -0.008(4) 0.001(4) 0.005(4)
C13 0.054(6) 0.046(6) 0.034(5) 0.006(5) -0.009(4) 0.003(5)
C14 0.035(5) 0.035(6) 0.049(6) -0.007(5) -0.005(4) 0.010(4)
C15 0.029(4) 0.019(5) 0.042(5) -0.003(4) -0.006(4) 0.004(4)
C20 0.038(5) 0.023(5) 0.031(4) -0.002(4) -0.004(4) 0.006(4)
C21 0.040(5) 0.029(6) 0.040(5) -0.002(4) 0.006(4) -0.002(4)
C22 0.032(5) 0.055(7) 0.036(5) -0.006(5) 0.005(4) 0.006(5)
C23 0.037(5) 0.048(7) 0.049(6) -0.004(5) 0.002(4) 0.021(5)
C24 0.061(6) 0.019(5) 0.038(5) -0.003(4) -0.002(4) 0.012(4)
C25 0.041(5) 0.023(5) 0.030(4) -0.006(4) 0.001(4) -0.001(4)
C26 0.045(6) 0.043(7) 0.059(6) 0.010(5) 0.015(5) 0.001(5)
C27 0.054(7) 0.067(9) 0.107(10) -0.005(7) -0.019(6) 0.026(6)
C28 0.053(6) 0.026(5) 0.044(5) 0.001(4) -0.002(4) 0.002(4)
C30 0.035(5) 0.029(5) 0.043(5) -0.002(4) -0.006(4) 0.009(4)
C31 0.034(5) 0.031(6) 0.052(6) 0.002(4) 0.001(4) 0.009(4)
C32 0.041(6) 0.063(8) 0.057(6) 0.012(6) 0.008(5) 0.008(5)
C33 0.042(5) 0.055(8) 0.060(6) 0.000(6) 0.011(5) 0.019(5)
C34 0.051(6) 0.052(7) 0.050(6) -0.007(5) 0.007(5) 0.019(5)
C35 0.036(5) 0.032(6) 0.048(5) -0.001(5) -0.002(4) 0.017(4)
C36 0.054(6) 0.044(7) 0.076(7) 0.010(6) -0.003(5) -0.013(5)
C37 0.070(8) 0.116(12) 0.064(7) -0.008(7) 0.024(6) 0.026(7)
C38 0.063(7) 0.027(6) 0.087(8) -0.007(6) 0.011(5) -0.011(5)
Sb1 0.0708(7) 0.0356(6) 0.0424(5) 0.000 0.0028(4) 0.000
F1 0.171(9) 0.149(9) 0.118(7) 0.070(7) 0.003(6) -0.068(7)
F2 0.116(6) 0.182(10) 0.063(5) -0.007(5) -0.010(4) 0.040(6)
F3 0.261(13) 0.178(11) 0.139(9) -0.040(8) -0.024(8) 0.162(10)

loop_
_atom_type_symbol
_atom_type_description
_atom_type_scat_dispersion_real
_atom_type_scat_dispersion_imag
_atom_type_scat_source
C C 0.0033 0.0016 'International Tables Vol C Tables 4.2.6.8 and 6.1.1.4'
H H 0.0000 0.0000 'International Tables Vol C Tables 4.2.6.8 and 6.1.1.4'
F F 0.0171 0.0103 'International Tables Vol C Tables 4.2.6.8 and 6.1.1.4'
N N 0.0061 0.0033 'International Tables Vol C Tables 4.2.6.8 and 6.1.1.4'
Sb Sb -0.5866 1.5461 'International Tables Vol C Tables 4.2.6.8 and 6.1.1.4'
Te Te -0.5308 1.6751 'International Tables Vol C Tables 4.2.6.8 and 6.1.1.4'

loop_
_geom_angle_atom_site_label_1
_geom_angle_atom_site_label_2
_geom_angle_atom_site_label_3
_geom_angle
_geom_angle_site_symmetry_1
_geom_angle_site_symmetry_3
C10 Te1 Te1 98.5(2) . 2_655
C11 C10 Te1 127.5(6) . .
C11 C10 C15 121.0(8) . .
C15 C10 Te1 111.5(5) . .
C10 C11 C20 121.7(8) . .
C12 C11 C10 118.0(8) . .
C12 C11 C20 120.3(7) . .
C11 C12 C13 121.3(8) . .
C12 C13 C14 120.4(8) . .
C15 C14 C13 120.8(8) . .
C10 C15 C30 117.3(7) . .
C14 C15 C10 118.4(7) . .
C14 C15 C30 124.3(7) . .
C21 C20 C11 118.6(8) . .
C25 C20 C11 121.6(7) . .
C25 C20 C21 119.7(7) . .
C20 C21 C26 122.3(8) . .
C22 C21 C20 118.6(8) . .
C22 C21 C26 119.1(8) . .
C23 C22 C21 123.1(8) . .
C22 C23 C24 116.9(8) . .
C22 C23 C27 123.1(9) . .
C24 C23 C27 119.9(10) . .
C25 C24 C23 122.8(8) . .
C20 C25 C28 121.9(7) . .
C24 C25 C20 118.7(8) . .
C24 C25 C28 119.3(8) . .
C31 C30 C15 119.7(8) . .
C35 C30 C15 119.9(8) . .
C35 C30 C31 120.3(8) . .
C30 C31 C36 121.0(8) . .
C32 C31 C30 119.2(9) . .
C32 C31 C36 119.6(9) . .
C33 C32 C31 121.0(9) . .
C32 C33 C34 120.1(9) . .
C32 C33 C37 119.9(10) . .
C34 C33 C37 120.1(10) . .
C33 C34 C35 120.3(10) . .
C30 C35 C34 119.0(9) . .
C30 C35 C38 121.6(8) . .
C34 C35 C38 119.3(9) . .
F1 Sb1 F1 92.4(8) 2_656 .
F1 Sb1 F2 88.5(5) 2_656 2_656
F1 Sb1 F2 90.1(4) . 2_656
F1 Sb1 F2 90.2(4) 2_656 .
F1 Sb1 F2 88.5(5) . .
F2 Sb1 F2 178.1(7) 2_656 .
F3 Sb1 F1 86.6(6) 2_656 2_656
F3 Sb1 F1 86.6(6) . .
F3 Sb1 F1 178.7(6) 2_656 .
F3 Sb1 F1 178.7(6) . 2_656
F3 Sb1 F2 90.6(5) 2_656 2_656
F3 Sb1 F2 90.7(5) . 2_656
F3 Sb1 F2 90.6(5) . .
F3 Sb1 F2 90.7(5) 2_656 .
F3 Sb1 F3 94.5(10) . 2_656
N1 C1 C2 172(3) . .
N1 C1 C3 151(3) . .
C1 C2 C2 105(3) . 5_656

loop_
_geom_bond_atom_site_label_1
_geom_bond_atom_site_label_2
_geom_bond_distance
_geom_bond_site_symmetry_2
Te1 Te1 2.6619(13) 2_655
Te1 C10 2.131(8) .
C10 C11 1.412(11) .
C10 C15 1.418(11) .
C11 C12 1.365(12) .
C11 C20 1.486(11) .
C12 C13 1.381(12) .
C13 C14 1.388(12) .
C14 C15 1.362(12) .
C15 C30 1.512(12) .
C20 C21 1.412(11) .
C20 C25 1.404(12) .
C21 C22 1.387(12) .
C21 C26 1.502(13) .
C22 C23 1.381(13) .
C23 C24 1.391(12) .
C23 C27 1.513(12) .
C24 C25 1.389(11) .
C25 C28 1.501(11) .
C30 C31 1.408(12) .
C30 C35 1.385(12) .
C31 C32 1.384(13) .
C31 C36 1.516(14) .
C32 C33 1.369(15) .
C33 C34 1.391(14) .
C33 C37 1.538(13) .
C34 C35 1.403(12) .
C35 C38 1.508(12) .
Sb1 F1 1.824(8) .
Sb1 F1 1.824(8) 2_656
Sb1 F2 1.852(8) 2_656
Sb1 F2 1.852(8) .
Sb1 F3 1.817(8) 2_656
Sb1 F3 1.817(8) .
N1 C1 1.14(3) .
C1 C2 1.55(4) .
C1 C3 1.57(5) .
C2 C2 1.75(5) 5_656
